data_1507922
loop_
_publ_author_name
'Guo, Yuan-Yuan'
'Lu, Zheng-Dan'
'Tang, Xiao-Liang'
'Dou, Wei'
'Qin, Wen-Wu'
'Wu, Jiang'
'Yang, Li-Zi'
'Zhang, Guo-Lin'
'Liu, Wei-Sheng'
'Ru, Jia-Xi'

_publ_section_title
;
 Synthesis, crystal structures and luminescence properties of lanthanide
 complexes with a tridentate salicylamide-type ligand
;
_journal_name_full
;
Inorganica Chimica Acta
;
_journal_page_first 182
_journal_page_last 188
_journal_paper_doi 10.1016/j.ica.2012.05.009
_journal_volume 391
_journal_year 2012
_chemical_formula_moiety 'C21 H29 Gd N6 O13, C2 H3 N'
_chemical_formula_sum 'C23 H32 Gd N7 O13'
_chemical_formula_weight 771.81
_space_group_IT_number 14
_symmetry_cell_setting monoclinic
_symmetry_space_group_name_Hall '-P 2ybc'
_symmetry_space_group_name_H-M 'P 1 21/c 1'
_atom_sites_solution_hydrogens geom
_atom_sites_solution_primary direct
_atom_sites_solution_secondary difmap
_cell_angle_alpha 90.00
_cell_angle_beta 105.003(8)
_cell_angle_gamma 90.00
_cell_formula_units_Z 4
_cell_length_a 11.770(7)
_cell_length_b 17.687(11)
_cell_length_c 15.781(10)
_cell_measurement_reflns_used 2898
_cell_measurement_temperature 298(2)
_cell_measurement_theta_max 21.701
_cell_measurement_theta_min 2.663
_cell_volume 3173(3)
_computing_cell_refinement 'Bruker SMART'
_computing_data_collection 'Bruker SMART'
_computing_data_reduction 'Bruker SAINT'
_computing_molecular_graphics 'Bruker SHELXTL'
_computing_publication_material 'Bruker SHELXTL'
_computing_structure_refinement 'SHELXL-97 (Sheldrick, 1997)'
_computing_structure_solution 'SHELXS-97 (Sheldrick, 1990)'
_diffrn_ambient_temperature 298(2)
_diffrn_measured_fraction_theta_full 0.990
_diffrn_measured_fraction_theta_max 0.990
_diffrn_measurement_device_type 'CCD area detector'
_diffrn_measurement_method 'phi and omega scans'
_diffrn_radiation_monochromator graphite
_diffrn_radiation_source 'fine-focus sealed tube'
_diffrn_radiation_type MoK\a
_diffrn_radiation_wavelength 0.71073
_diffrn_reflns_av_R_equivalents 0.0854
_diffrn_reflns_av_sigmaI/netI 0.1092
_diffrn_reflns_limit_h_max 13
_diffrn_reflns_limit_h_min -13
_diffrn_reflns_limit_k_max 14
_diffrn_reflns_limit_k_min -20
_diffrn_reflns_limit_l_max 18
_diffrn_reflns_limit_l_min -18
_diffrn_reflns_number 15968
_diffrn_reflns_theta_full 25.00
_diffrn_reflns_theta_max 25.00
_diffrn_reflns_theta_min 1.76
_exptl_absorpt_coefficient_mu 2.161
_exptl_absorpt_correction_T_max 0.8129
_exptl_absorpt_correction_T_min 0.3340
_exptl_absorpt_correction_type multi-scan
_exptl_absorpt_process_details sadabs
_exptl_crystal_colour none
_exptl_crystal_density_diffrn 1.616
_exptl_crystal_density_method 'not measured'
_exptl_crystal_description block
_exptl_crystal_F_000 1548
_exptl_crystal_size_max 0.65
_exptl_crystal_size_mid 0.32
_exptl_crystal_size_min 0.10
_refine_diff_density_max 1.573
_refine_diff_density_min -0.995
_refine_diff_density_rms 0.144
_refine_ls_extinction_method none
_refine_ls_goodness_of_fit_ref 1.066
_refine_ls_matrix_type full
_refine_ls_number_parameters 402
_refine_ls_number_reflns 5525
_refine_ls_number_restraints 21
_refine_ls_restrained_S_all 1.066
_refine_ls_R_factor_all 0.1103
_refine_ls_R_factor_gt 0.0501
_refine_ls_shift/su_max 0.001
_refine_ls_shift/su_mean 0.000
_refine_ls_structure_factor_coef Fsqd
_refine_ls_weighting_details 'calc w=1/[\s^2^(Fo^2^)+(0.0546P)^2^+0.0000P] where P=(Fo^2^+2Fc^2^)/3'
_refine_ls_weighting_scheme calc
_refine_ls_wR_factor_gt 0.1069
_refine_ls_wR_factor_ref 0.1483
_reflns_number_gt 3236
_reflns_number_total 5525
_reflns_threshold_expression >2sigma(I)
_cod_data_source_file Gd.cif
_cod_data_source_block 060904g
_cod_original_sg_symbol_H-M 'P 21/c'
_cod_database_code 1507922

loop_
_symmetry_equiv_pos_as_xyz
'x, y, z'
'-x, y+1/2, -z+1/2'
'-x, -y, -z'
'x, -y-1/2, z-1/2'

loop_
_atom_site_label
_atom_site_type_symbol
_atom_site_fract_x
_atom_site_fract_y
_atom_site_fract_z
_atom_site_U_iso_or_equiv
_atom_site_adp_type
_atom_site_occupancy
_atom_site_symmetry_multiplicity
_atom_site_calc_flag
_atom_site_refinement_flags
Gd1 Gd 0.32062(4) 0.25666(2) 0.75509(3) 0.03348(17) Uani 1 1 d .
N1 N 0.5026(6) 0.4854(4) 0.7669(5) 0.043(2) Uani 1 1 d .
H1 H 0.5494 0.5157 0.8020 0.051 Uiso 1 1 calc R
N2 N 0.6320(8) 0.5146(4) 0.6090(6) 0.055(2) Uani 1 1 d .
N3 N 0.0253(6) 0.3106(4) 0.8767(5) 0.0368(18) Uani 1 1 d .
N4 N 0.5723(8) 0.2250(5) 0.7972(8) 0.060(3) Uani 1 1 d .
N5 N 0.2437(8) 0.1143(4) 0.6658(6) 0.047(2) Uani 1 1 d .
N6 N 0.2210(7) 0.3201(4) 0.5758(6) 0.044(2) Uani 1 1 d .
N7 N 0.1413(19) 0.4905(9) 0.7963(11) 0.179(7) Uani 1 1 d DU
O1 O 0.3992(5) 0.3785(3) 0.7493(4) 0.0437(16) Uani 1 1 d .
O2 O 0.3324(5) 0.3370(3) 0.8917(4) 0.0387(16) Uani 1 1 d .
O3 O 0.1477(5) 0.2878(3) 0.7921(4) 0.0426(16) Uani 1 1 d .
O4 O 0.5128(6) 0.2282(4) 0.8530(5) 0.0566(19) Uani 1 1 d .
O5 O 0.5227(7) 0.2428(4) 0.7209(6) 0.063(2) Uani 1 1 d .
O6 O 0.6743(7) 0.2036(6) 0.8200(7) 0.106(3) Uani 1 1 d .
O7 O 0.1735(5) 0.1672(3) 0.6683(5) 0.0488(18) Uani 1 1 d .
O8 O 0.3521(6) 0.1281(3) 0.7006(4) 0.0463(17) Uani 1 1 d .
O9 O 0.2105(7) 0.0567(4) 0.6270(6) 0.092(3) Uani 1 1 d .
O10 O 0.1767(6) 0.3360(3) 0.6371(5) 0.0496(18) Uani 1 1 d .
O11 O 0.3083(6) 0.2761(3) 0.5944(4) 0.0458(16) Uani 1 1 d .
O12 O 0.1841(6) 0.3458(4) 0.5008(5) 0.064(2) Uani 1 1 d .
O13 O 0.2999(6) 0.1645(3) 0.8626(4) 0.056(2) Uani 1 1 d .
H2 H 0.3278 0.1201 0.8629 0.067 Uiso 1 1 d R
H3 H 0.3031 0.1739 0.9160 0.067 Uiso 1 1 d R
C1 C 0.4636(8) 0.4240(4) 0.8003(6) 0.035(2) Uani 1 1 d .
C2 C 0.5063(8) 0.4110(4) 0.8961(6) 0.034(2) Uani 1 1 d .
C3 C 0.4395(7) 0.3674(5) 0.9418(6) 0.036(2) Uani 1 1 d .
C4 C 0.4802(8) 0.3532(5) 1.0279(7) 0.043(2) Uani 1 1 d .
H4 H 0.4355 0.3241 1.0563 0.052 Uiso 1 1 calc R
C5 C 0.5862(8) 0.3810(6) 1.0743(7) 0.052(3) Uani 1 1 d .
H5 H 0.6132 0.3708 1.1339 0.063 Uiso 1 1 calc R
C6 C 0.6530(9) 0.4240(6) 1.0330(7) 0.056(3) Uani 1 1 d .
H6 H 0.7250 0.4433 1.0646 0.067 Uiso 1 1 calc R
C7 C 0.6124(8) 0.4383(5) 0.9441(7) 0.048(3) Uani 1 1 d .
H7 H 0.6582 0.4671 0.9163 0.057 Uiso 1 1 calc R
C8 C 0.4686(9) 0.5032(5) 0.6726(7) 0.053(3) Uani 1 1 d .
H8A H 0.4676 0.5576 0.6653 0.064 Uiso 1 1 calc R
H8B H 0.3895 0.4847 0.6473 0.064 Uiso 1 1 calc R
C9 C 0.5492(8) 0.4695(5) 0.6239(6) 0.042(2) Uani 1 1 d .
C10 C 0.5367(10) 0.3966(6) 0.5936(7) 0.063(3) Uani 1 1 d .
H10 H 0.4782 0.3661 0.6054 0.075 Uiso 1 1 calc R
C11 C 0.6092(10) 0.3681(6) 0.5464(7) 0.062(3) Uani 1 1 d .
H11 H 0.6008 0.3187 0.5253 0.074 Uiso 1 1 calc R
C12 C 0.6926(11) 0.4136(6) 0.5314(8) 0.065(3) Uani 1 1 d .
H12 H 0.7440 0.3961 0.5000 0.079 Uiso 1 1 calc R
C13 C 0.7021(10) 0.4866(6) 0.5628(8) 0.067(3) Uani 1 1 d .
H13 H 0.7600 0.5177 0.5512 0.080 Uiso 1 1 calc R
C14 C 0.1317(8) 0.3127(4) 0.8613(6) 0.033(2) Uani 1 1 d .
C15 C 0.2343(7) 0.3444(5) 0.9282(6) 0.035(2) Uani 1 1 d .
H15A H 0.2209 0.3971 0.9397 0.041 Uiso 1 1 calc R
H15B H 0.2475 0.3164 0.9827 0.041 Uiso 1 1 calc R
C16 C 0.0020(9) 0.3387(6) 0.9579(7) 0.060(3) Uani 1 1 d .
H16 H 0.0785 0.3506 0.9979 0.072 Uiso 1 1 calc R
C17 C -0.0552(10) 0.2809(7) 1.0035(8) 0.079(4) Uani 1 1 d .
H17A H -0.1378 0.2784 0.9752 0.118 Uiso 1 1 calc R
H17B H -0.0443 0.2953 1.0638 0.118 Uiso 1 1 calc R
H17C H -0.0200 0.2323 1.0007 0.118 Uiso 1 1 calc R
C18 C -0.0665(10) 0.4130(6) 0.9397(9) 0.088(4) Uani 1 1 d .
H18A H -0.0259 0.4475 0.9109 0.131 Uiso 1 1 calc R
H18B H -0.0728 0.4346 0.9941 0.131 Uiso 1 1 calc R
H18C H -0.1437 0.4034 0.9026 0.131 Uiso 1 1 calc R
C19 C -0.0743(8) 0.2812(6) 0.8078(7) 0.050(3) Uani 1 1 d .
H19 H -0.1432 0.2852 0.8315 0.060 Uiso 1 1 calc R
C20 C -0.0612(9) 0.1983(6) 0.7909(9) 0.077(4) Uani 1 1 d .
H20A H 0.0003 0.1914 0.7617 0.116 Uiso 1 1 calc R
H20B H -0.1338 0.1791 0.7545 0.116 Uiso 1 1 calc R
H20C H -0.0416 0.1714 0.8456 0.116 Uiso 1 1 calc R
C21 C -0.1015(9) 0.3285(7) 0.7265(8) 0.079(4) Uani 1 1 d .
H21A H -0.1056 0.3807 0.7420 0.118 Uiso 1 1 calc R
H21B H -0.1756 0.3132 0.6887 0.118 Uiso 1 1 calc R
H21C H -0.0407 0.3221 0.6966 0.118 Uiso 1 1 calc R
C22 C 0.114(2) 0.4979(9) 0.7211(12) 0.138(7) Uani 1 1 d DU
C23 C 0.0691(19) 0.5042(10) 0.6246(12) 0.187(8) Uani 1 1 d DU
H23A H 0.0435 0.4555 0.6004 0.281 Uiso 1 1 calc R
H23B H 0.1305 0.5225 0.6001 0.281 Uiso 1 1 calc R
H23C H 0.0040 0.5388 0.6108 0.281 Uiso 1 1 calc R

loop_
_atom_site_aniso_label
_atom_site_aniso_U_11
_atom_site_aniso_U_22
_atom_site_aniso_U_33
_atom_site_aniso_U_23
_atom_site_aniso_U_13
_atom_site_aniso_U_12
Gd1 0.0356(3) 0.0318(3) 0.0357(3) -0.0051(2) 0.01396(19) -0.0029(2)
N1 0.050(5) 0.039(5) 0.040(6) 0.000(4) 0.011(4) -0.015(4)
N2 0.072(6) 0.040(5) 0.064(7) 0.008(4) 0.037(5) -0.003(4)
N3 0.034(5) 0.033(4) 0.045(5) -0.004(4) 0.013(4) -0.004(3)
N4 0.030(5) 0.068(6) 0.084(8) -0.011(6) 0.019(6) -0.014(4)
N5 0.065(6) 0.025(4) 0.054(6) -0.004(4) 0.020(5) 0.004(4)
N6 0.045(5) 0.031(4) 0.057(7) -0.008(4) 0.014(5) -0.017(4)
N7 0.254(17) 0.102(11) 0.147(16) 0.016(12) -0.008(16) -0.026(11)
O1 0.062(4) 0.036(3) 0.037(4) -0.007(3) 0.020(4) -0.017(3)
O2 0.035(4) 0.045(4) 0.042(4) -0.008(3) 0.021(3) -0.013(3)
O3 0.039(4) 0.048(4) 0.044(4) -0.011(3) 0.018(3) -0.007(3)
O4 0.045(4) 0.076(5) 0.049(5) 0.001(4) 0.013(4) 0.008(4)
O5 0.055(5) 0.071(5) 0.069(6) -0.009(5) 0.026(4) -0.010(4)
O6 0.041(5) 0.156(9) 0.121(9) 0.009(7) 0.023(6) 0.007(5)
O7 0.041(4) 0.030(3) 0.071(5) -0.013(3) 0.007(4) 0.002(3)
O8 0.048(4) 0.036(4) 0.057(5) -0.009(3) 0.017(4) 0.006(3)
O9 0.087(6) 0.041(4) 0.134(8) -0.047(5) 0.001(6) 0.001(4)
O10 0.058(5) 0.044(4) 0.052(5) -0.006(3) 0.025(4) 0.000(3)
O11 0.043(4) 0.045(4) 0.050(4) -0.004(3) 0.014(3) 0.005(3)
O12 0.082(6) 0.071(5) 0.043(5) 0.025(4) 0.020(4) 0.011(4)
O13 0.083(5) 0.041(4) 0.056(5) 0.009(3) 0.039(4) 0.012(3)
C1 0.039(5) 0.025(5) 0.039(6) -0.001(4) 0.011(5) -0.003(4)
C2 0.039(6) 0.028(5) 0.034(6) -0.008(4) 0.007(4) -0.003(4)
C3 0.030(5) 0.034(5) 0.043(6) -0.009(4) 0.007(5) -0.004(4)
C4 0.041(6) 0.047(6) 0.048(7) 0.000(5) 0.020(5) -0.007(4)
C5 0.046(7) 0.065(7) 0.043(7) 0.007(5) 0.006(6) -0.012(5)
C6 0.047(7) 0.074(7) 0.040(7) 0.001(6) -0.002(5) -0.009(5)
C7 0.050(7) 0.037(5) 0.059(8) -0.002(5) 0.021(6) -0.012(5)
C8 0.069(8) 0.042(6) 0.051(8) 0.014(5) 0.021(6) -0.003(5)
C9 0.055(7) 0.048(6) 0.023(6) 0.009(4) 0.009(5) -0.006(5)
C10 0.082(9) 0.050(7) 0.061(8) -0.008(6) 0.028(7) -0.011(6)
C11 0.093(9) 0.042(6) 0.047(8) -0.004(5) 0.011(7) -0.005(6)
C12 0.095(10) 0.054(7) 0.055(8) 0.018(6) 0.032(7) 0.016(6)
C13 0.080(9) 0.044(7) 0.089(10) 0.016(6) 0.045(8) -0.009(6)
C14 0.041(6) 0.023(4) 0.039(6) 0.005(4) 0.017(5) 0.007(4)
C15 0.037(5) 0.032(5) 0.038(6) 0.005(4) 0.016(5) 0.012(4)
C16 0.044(7) 0.079(8) 0.063(8) -0.013(6) 0.025(6) -0.006(6)
C17 0.054(8) 0.123(10) 0.067(9) 0.007(8) 0.030(7) -0.002(7)
C18 0.082(9) 0.081(9) 0.114(12) -0.037(8) 0.051(9) 0.013(7)
C19 0.030(6) 0.063(7) 0.060(8) -0.016(6) 0.015(5) 0.006(5)
C20 0.053(8) 0.064(8) 0.113(12) -0.031(7) 0.019(8) -0.026(6)
C21 0.043(7) 0.112(10) 0.071(10) 0.012(8) -0.004(7) 0.011(7)
C22 0.229(18) 0.049(8) 0.125(16) 0.001(12) 0.025(18) 0.009(10)
C23 0.27(2) 0.131(14) 0.154(18) 0.009(15) 0.038(18) 0.061(14)

loop_
_atom_type_symbol
_atom_type_description
_atom_type_scat_dispersion_real
_atom_type_scat_dispersion_imag
_atom_type_scat_source
C C 0.0033 0.0016 'International Tables Vol C Tables 4.2.6.8 and 6.1.1.4'
H H 0.0000 0.0000 'International Tables Vol C Tables 4.2.6.8 and 6.1.1.4'
N N 0.0061 0.0033 'International Tables Vol C Tables 4.2.6.8 and 6.1.1.4'
O O 0.0106 0.0060 'International Tables Vol C Tables 4.2.6.8 and 6.1.1.4'
Gd Gd -0.1653 3.9035 'International Tables Vol C Tables 4.2.6.8 and 6.1.1.4'

loop_
_geom_angle_atom_site_label_1
_geom_angle_atom_site_label_2
_geom_angle_atom_site_label_3
_geom_angle
O3 Gd1 O1 99.9(2)
O3 Gd1 O13 74.3(2)
O1 Gd1 O13 139.3(2)
O3 Gd1 O4 128.2(2)
O1 Gd1 O4 84.5(2)
O13 Gd1 O4 70.2(2)
O3 Gd1 O7 76.0(2)
O1 Gd1 O7 141.9(2)
O13 Gd1 O7 76.9(2)
O4 Gd1 O7 128.2(2)
O3 Gd1 O8 121.4(2)
O1 Gd1 O8 136.6(2)
O13 Gd1 O8 71.2(2)
O4 Gd1 O8 80.5(2)
O7 Gd1 O8 51.1(2)
O3 Gd1 O11 113.2(2)
O1 Gd1 O11 76.0(2)
O13 Gd1 O11 144.0(2)
O4 Gd1 O11 117.8(2)
O7 Gd1 O11 71.5(2)
O8 Gd1 O11 75.7(2)
O3 Gd1 O2 61.0(2)
O1 Gd1 O2 65.66(19)
O13 Gd1 O2 77.0(2)
O4 Gd1 O2 75.0(2)
O7 Gd1 O2 134.3(2)
O8 Gd1 O2 144.9(2)
O11 Gd1 O2 138.39(19)
O3 Gd1 O10 66.4(2)
O1 Gd1 O10 70.5(2)
O13 Gd1 O10 135.1(2)
O4 Gd1 O10 153.7(2)
O7 Gd1 O10 73.4(2)
O8 Gd1 O10 112.0(2)
O11 Gd1 O10 49.2(2)
O2 Gd1 O10 100.8(2)
O3 Gd1 O5 171.3(2)
O1 Gd1 O5 71.8(2)
O13 Gd1 O5 110.4(2)
O4 Gd1 O5 50.2(3)
O7 Gd1 O5 111.9(2)
O8 Gd1 O5 67.3(2)
O11 Gd1 O5 67.7(3)
O2 Gd1 O5 112.2(2)
O10 Gd1 O5 111.7(2)
C1 N1 C8 122.7(8)
C1 N1 H1 118.7
C8 N1 H1 118.7
C9 N2 C13 117.5(8)
C14 N3 C16 123.1(8)
C14 N3 C19 118.7(8)
C16 N3 C19 118.2(7)
O6 N4 O5 123.2(10)
O6 N4 O4 119.3(11)
O5 N4 O4 117.5(9)
O9 N5 O7 121.2(9)
O9 N5 O8 122.6(8)
O7 N5 O8 115.9(7)
O12 N6 O10 123.2(9)
O12 N6 O11 120.8(9)
O10 N6 O11 116.1(9)
C1 O1 Gd1 138.2(6)
C3 O2 C15 116.0(7)
C3 O2 Gd1 122.1(5)
C15 O2 Gd1 121.3(5)
C14 O3 Gd1 130.6(6)
N4 O4 Gd1 99.1(6)
N4 O5 Gd1 92.8(6)
N5 O7 Gd1 97.0(5)
N5 O8 Gd1 95.8(4)
N6 O10 Gd1 96.2(6)
N6 O11 Gd1 98.5(6)
H3 O13 Gd1 125.4
H3 O13 H2 104.9
Gd1 O13 H2 121.3
H3 O13 H3 0.0
Gd1 O13 H3 125.4
H2 O13 H3 104.9
O1 C1 N1 118.9(8)
O1 C1 C2 123.1(7)
N1 C1 C2 117.8(8)
C7 C2 C3 117.0(9)
C7 C2 C1 122.0(8)
C3 C2 C1 121.0(8)
C4 C3 O2 122.0(8)
C4 C3 C2 121.0(8)
O2 C3 C2 117.0(8)
C3 C4 C5 120.8(9)
C3 C4 H4 119.6
C5 C4 H4 119.6
C4 C5 C6 120.1(10)
C4 C5 H5 119.9
C6 C5 H5 119.9
C5 C6 C7 119.5(10)
C5 C6 H6 120.3
C7 C6 H6 120.3
C2 C7 C6 121.5(9)
C2 C7 H7 119.2
C6 C7 H7 119.2
N1 C8 C9 113.2(8)
N1 C8 H8A 108.9
C9 C8 H8A 108.9
N1 C8 H8B 108.9
C9 C8 H8B 108.9
H8A C8 H8B 107.8
N2 C9 C10 121.4(9)
N2 C9 C8 116.5(8)
C10 C9 C8 122.0(9)
C11 C10 C9 120.8(10)
C11 C10 H10 119.6
C9 C10 H10 119.6
C12 C11 C10 117.7(10)
C12 C11 H11 121.2
C10 C11 H11 121.2
C11 C12 C13 119.8(11)
C11 C12 H12 120.1
C13 C12 H12 120.1
N2 C13 C12 122.8(10)
N2 C13 H13 118.6
C12 C13 H13 118.6
O3 C14 N3 121.0(9)
O3 C14 C15 118.6(8)
N3 C14 C15 120.4(8)
O2 C15 C14 105.8(7)
O2 C15 H15A 110.6
C14 C15 H15A 110.6
O2 C15 H15B 110.6
C14 C15 H15B 110.6
H15A C15 H15B 108.7
N3 C16 C17 113.4(9)
N3 C16 C18 109.6(9)
C17 C16 C18 113.2(9)
N3 C16 H16 106.7
C17 C16 H16 106.7
C18 C16 H16 106.7
C16 C17 H17A 109.5
C16 C17 H17B 109.5
H17A C17 H17B 109.5
C16 C17 H17C 109.5
H17A C17 H17C 109.5
H17B C17 H17C 109.5
C16 C18 H18A 109.5
C16 C18 H18B 109.5
H18A C18 H18B 109.5
C16 C18 H18C 109.5
H18A C18 H18C 109.5
H18B C18 H18C 109.5
N3 C19 C21 112.8(9)
N3 C19 C20 112.2(8)
C21 C19 C20 113.7(10)
N3 C19 H19 105.8
C21 C19 H19 105.8
C20 C19 H19 105.8
C19 C20 H20A 109.5
C19 C20 H20B 109.5
H20A C20 H20B 109.5
C19 C20 H20C 109.5
H20A C20 H20C 109.5
H20B C20 H20C 109.5
C19 C21 H21A 109.5
C19 C21 H21B 109.5
H21A C21 H21B 109.5
C19 C21 H21C 109.5
H21A C21 H21C 109.5
H21B C21 H21C 109.5
N7 C22 C23 175(3)
C22 C23 H23A 109.5
C22 C23 H23B 109.5
H23A C23 H23B 109.5
C22 C23 H23C 109.5
H23A C23 H23C 109.5
H23B C23 H23C 109.5

loop_
_geom_bond_atom_site_label_1
_geom_bond_atom_site_label_2
_geom_bond_distance
Gd1 O3 2.325(6)
Gd1 O1 2.356(6)
Gd1 O13 2.410(6)
Gd1 O4 2.439(7)
Gd1 O7 2.479(6)
Gd1 O8 2.492(6)
Gd1 O11 2.526(7)
Gd1 O2 2.555(6)
Gd1 O10 2.583(7)
Gd1 O5 2.583(7)
N1 C1 1.339(10)
N1 C8 1.471(12)
N1 H1 0.8600
N2 C9 1.326(11)
N2 C13 1.329(12)
N3 C14 1.337(10)
N3 C16 1.465(12)
N3 C19 1.472(12)
N4 O6 1.221(11)
N4 O5 1.234(12)
N4 O4 1.261(11)
N5 O9 1.202(9)
N5 O7 1.255(9)
N5 O8 1.275(9)
N6 O12 1.237(10)
N6 O10 1.244(9)
N6 O11 1.262(9)
N7 C22 1.154(14)
O1 C1 1.247(10)
O2 C3 1.410(10)
O2 C15 1.424(9)
O3 C14 1.236(10)
O13 H3 0.8500
O13 H2 0.8500
O13 H3 0.8500
C1 C2 1.482(12)
C2 C7 1.370(12)
C2 C3 1.423(11)
C3 C4 1.342(13)
C4 C5 1.364(12)
C4 H4 0.9300
C5 C6 1.373(12)
C5 H5 0.9300
C6 C7 1.383(14)
C6 H6 0.9300
C7 H7 0.9300
C8 C9 1.491(12)
C8 H8A 0.9700
C8 H8B 0.9700
C9 C10 1.370(13)
C10 C11 1.367(13)
C10 H10 0.9300
C11 C12 1.337(14)
C11 H11 0.9300
C12 C13 1.377(14)
C12 H12 0.9300
C13 H13 0.9300
C14 C15 1.492(12)
C15 H15A 0.9700
C15 H15B 0.9700
C16 C17 1.506(13)
C16 C18 1.529(14)
C16 H16 0.9800
C17 H17A 0.9600
C17 H17B 0.9600
C17 H17C 0.9600
C18 H18A 0.9600
C18 H18B 0.9600
C18 H18C 0.9600
C19 C21 1.496(14)
C19 C20 1.505(14)
C19 H19 0.9800
C20 H20A 0.9600
C20 H20B 0.9600
C20 H20C 0.9600
C21 H21A 0.9600
C21 H21B 0.9600
C21 H21C 0.9600
C22 C23 1.481(14)
C23 H23A 0.9600
C23 H23B 0.9600
C23 H23C 0.9600
